data_1568134
loop_
_publ_author_name
'Ye, Christopher Z.'
'Del Rosal, Iker'
'Boreen, Michael A.'
'Ouellette, Erik T.'
'Russo, Dominic R.'
'Maron, Laurent'
'Arnold, John'
'Camp, Cl&#xe9;ment'

_publ_section_title
;
 A versatile strategy for the formation of hydride-bridged
 actinide-iridium multimetallics.
;
_journal_issue 4
_journal_name_full 'Chemical science'
_journal_page_first 861
_journal_page_last 868
_journal_paper_doi 10.1039/d2sc04903a
_journal_volume 14
_journal_year 2023
_chemical_formula_moiety 'C40 H60 Ir4 Th'
_chemical_formula_sum 'C40 H60 Ir4 Th'
_chemical_formula_weight 1541.72
_chemical_melting_point 444
_chemical_name_systematic Th{[(\m-H2)(H)IrCp*]2[(\m-H)3IrCp*]2}
_chemical_properties_physical Air-sensitive,Moisture-sensitive
_space_group_crystal_system monoclinic
_space_group_IT_number 14
_space_group_name_Hall '-P 2yn'
_space_group_name_H-M_alt 'P 1 21/n 1'
_atom_sites_solution_hydrogens geom
_atom_sites_solution_primary dual
_atom_sites_solution_secondary difmap
_audit_creation_date 2022-03-30
_audit_creation_method
;
Olex2 1.3
(compiled 2020.11.12 svn.r5f609507 for OlexSys, GUI svn.r6408)
;
_audit_update_record
;
2022-08-29 deposited with the CCDC.	2022-12-19 downloaded from the CCDC.
;
_cell_angle_alpha 90
_cell_angle_beta 102.339(6)
_cell_angle_gamma 90
_cell_formula_units_Z 4
_cell_length_a 13.6424(17)
_cell_length_b 19.070(2)
_cell_length_c 17.520(2)
_cell_measurement_reflns_used 9167
_cell_measurement_temperature 100.0
_cell_measurement_theta_max 27.097
_cell_measurement_theta_min 1.639
_cell_volume 4452.7(9)
_computing_cell_refinement 'SAINT V8.38A Bruker, Madison WI'
_computing_data_collection 'Bruker APEX3 Bruker, Madison WI'
_computing_data_reduction 'SAINT V8.38A Bruker, Madison WI'
_computing_molecular_graphics 'Olex2 1.3 (Dolomanov et al., 2009)'
_computing_publication_material 'Olex2 1.3 (Dolomanov et al., 2009)'
_computing_structure_refinement 'SHELXL 2014/7 (Sheldrick, 2015)'
_computing_structure_solution 'SHELXT  (Sheldrick, 2015)'
_diffrn_ambient_temperature 100.0
_diffrn_detector_area_resol_mean 10.42
_diffrn_measured_fraction_theta_full 0.998
_diffrn_measured_fraction_theta_max 0.996
_diffrn_measurement_device_type 'Bruker D8 with PHOTON-II CPAD detector'
_diffrn_measurement_method '\f and \w shutterless scans'
_diffrn_radiation_monochromator 'silicon 111'
_diffrn_radiation_type synchrotron
_diffrn_radiation_wavelength 0.7288
_diffrn_reflns_av_unetI/netI 0.0865
_diffrn_reflns_Laue_measured_fraction_full 0.998
_diffrn_reflns_Laue_measured_fraction_max 0.996
_diffrn_reflns_limit_h_max 16
_diffrn_reflns_limit_h_min -17
_diffrn_reflns_limit_k_max 23
_diffrn_reflns_limit_k_min 0
_diffrn_reflns_limit_l_max 21
_diffrn_reflns_limit_l_min 0
_diffrn_reflns_number 9167
_diffrn_reflns_point_group_measured_fraction_full 0.998
_diffrn_reflns_point_group_measured_fraction_max 0.996
_diffrn_reflns_theta_full 25.930
_diffrn_reflns_theta_max 27.097
_diffrn_reflns_theta_min 1.639
_diffrn_source 'Advanced Light Source, station 12.2.1'
_exptl_absorpt_coefficient_mu 16.233
_exptl_absorpt_correction_T_max 0.746223
_exptl_absorpt_correction_T_min 0.400583
_exptl_absorpt_correction_type multi-scan
_exptl_absorpt_process_details
;
 TWINABS-2012/1 (Bruker,2012) was used for absorption correction.

Final HKLF 4 output contains 84284 reflections, Rint = 0.0999
 (29858 with I > 3sig(I), Rint = 0.0726)
;
_exptl_crystal_colour colourless
_exptl_crystal_colour_primary colourless
_exptl_crystal_density_diffrn 2.300
_exptl_crystal_description plate
_exptl_crystal_F_000 2792
_exptl_crystal_recrystallization_method 'Re-crystallisation from solvent: n-hexane'
_exptl_crystal_size_max 0.12
_exptl_crystal_size_mid 0.12
_exptl_crystal_size_min 0.005
_refine_diff_density_max 3.443
_refine_diff_density_min -3.007
_refine_diff_density_rms 0.458
_refine_ls_extinction_method none
_refine_ls_goodness_of_fit_ref 1.037
_refine_ls_hydrogen_treatment constr
_refine_ls_matrix_type full
_refine_ls_number_parameters 427
_refine_ls_number_reflns 9167
_refine_ls_number_restraints 150
_refine_ls_restrained_S_all 1.029
_refine_ls_R_factor_all 0.1052
_refine_ls_R_factor_gt 0.0625
_refine_ls_shift/su_max 0.001
_refine_ls_shift/su_mean 0.000
_refine_ls_structure_factor_coef Fsqd
_refine_ls_weighting_details 'w=1/[\s^2^(Fo^2^)+(0.0556P)^2^+282.9104P] where P=(Fo^2^+2Fc^2^)/3'
_refine_ls_weighting_scheme calc
_refine_ls_wR_factor_gt 0.1430
_refine_ls_wR_factor_ref 0.1750
_reflns_Friedel_coverage 0.000
_reflns_number_gt 6572
_reflns_number_total 9167
_reflns_threshold_expression 'I > 2\s(I)'
_cod_data_source_file d2sc04903a2.cif
_cod_data_source_block czy_ii_027_b_0m
_cod_depositor_comments 'Adding full bibliography for 1568133--1568135.cif.'
_cod_original_cell_volume 4452.8(10)
_cod_database_code 1568134
_shelx_shelxl_version_number 2014/7
_shelx_space_group_comment
;
The symmetry employed for this shelxl refinement is uniquely defined
by the following loop, which should always be used as a source of
symmetry information in preference to the above space-group names.
They are only intended as comments.
;
_shelx_estimated_absorpt_t_max 0.923
_shelx_estimated_absorpt_t_min 0.246
_olex2_refinement_description
;
1. Twinned data refinement
 Scales: 0.783(3)
 0.217(3)
2. Fixed Uiso
 At 1.5 times of:
  All C(H,H,H) groups
3. Uiso/Uaniso restraints and constraints
Uanis(C1) \\sim Ueq, Uanis(C2) \\sim Ueq, Uanis(C3) \\sim Ueq: with sigma of
0.01 and sigma for terminal atoms of 0.01
Uanis(C12) \\sim Ueq: with sigma of 0.01 and sigma for terminal atoms of 0.02
4. Rigid body (RIGU) restrains
 C14, C13, C12, C11, C15
 with sigma for 1-2 distances of 0.001 and sigma for 1-3 distances of 0.001
 C34, C35, C31, C32, C33
 with sigma for 1-2 distances of 0.001 and sigma for 1-3 distances of 0.001
 C24, C25, C21, C22, C23
 with sigma for 1-2 distances of 0.001 and sigma for 1-3 distances of 0.001
 C1, C2, C3, C4, C5
 with sigma for 1-2 distances of 0.001 and sigma for 1-3 distances of 0.001
 C31, C40
 with sigma for 1-2 distances of 0.001 and sigma for 1-3 distances of 0.001
 C20, C11
 with sigma for 1-2 distances of 0.001 and sigma for 1-3 distances of 0.001
5.a Idealised Me refined as rotating group:
 C9(H9A,H9B,H9C), C7(H7A,H7B,H7C), C36(H36A,H36B,H36C), C18(H18A,H18B,H18C),
 C6(H6A,H6B,H6C), C19(H19A,H19B,H19C), C10(H10A,H10B,H10C), C27(H27A,H27B,H27C),
  C16(H16A,H16B,H16C), C40(H40A,H40B,H40C), C8(H8A,H8B,H8C), C28(H28A,H28B,
 H28C), C20(H20A,H20B,H20C), C37(H37A,H37B,H37C), C17(H17A,H17B,H17C), C29(H29A,
 H29B,H29C), C39(H39A,H39B,H39C), C30(H30A,H30B,H30C), C26(H26A,H26B,H26C),
 C38(H38A,H38B,H38C)
;
_olex2_submission_special_instructions 'No special instructions were received'

loop_
_space_group_symop_operation_xyz
'x, y, z'
'-x+1/2, y+1/2, -z+1/2'
'-x, -y, -z'
'x-1/2, -y-1/2, z-1/2'

loop_
_atom_site_label
_atom_site_type_symbol
_atom_site_fract_x
_atom_site_fract_y
_atom_site_fract_z
_atom_site_U_iso_or_equiv
_atom_site_adp_type
_atom_site_occupancy
_atom_site_site_symmetry_order
_atom_site_calc_flag
_atom_site_refinement_flags_posn
_atom_site_refinement_flags_adp
_atom_site_refinement_flags_occupancy
_atom_site_disorder_assembly
_atom_site_disorder_group
Th1 Th 0.74064(6) 0.51217(3) 0.25585(5) 0.01984(17) Uani 1 1 d . . . . .
Ir1 Ir 0.85502(7) 0.60481(4) 0.38344(5) 0.0211(2) Uani 1 1 d . . . . .
Ir2 Ir 0.61409(7) 0.60501(4) 0.13409(5) 0.0220(2) Uani 1 1 d . . . . .
Ir3 Ir 0.60925(7) 0.41294(4) 0.31958(6) 0.02341(18) Uani 1 1 d . . . . .
Ir4 Ir 0.88934(7) 0.44017(4) 0.18220(5) 0.02307(19) Uani 1 1 d . . . . .
C14 C 0.5486(18) 0.6361(12) 0.0128(13) 0.026(3) Uani 1 1 d . U . . .
C3 C 0.9675(16) 0.6895(12) 0.4063(12) 0.021(3) Uani 1 1 d . U . . .
C1 C 0.8421(17) 0.6801(12) 0.4758(13) 0.024(3) Uani 1 1 d . U . . .
C2 C 0.8720(16) 0.7169(11) 0.4144(12) 0.021(3) Uani 1 1 d . U . . .
C4 C 0.9969(18) 0.6364(12) 0.4661(13) 0.025(4) Uani 1 1 d . U . . .
C13 C 0.6205(18) 0.6881(12) 0.0461(13) 0.027(4) Uani 1 1 d . U . . .
C5 C 0.9178(17) 0.6328(12) 0.5075(13) 0.024(3) Uani 1 1 d . U . . .
C12 C 0.5871(18) 0.7183(12) 0.1105(13) 0.027(3) Uani 1 1 d . U . . .
C11 C 0.4956(19) 0.6864(12) 0.1167(14) 0.029(4) Uani 1 1 d . U . . .
C9 C 0.8190(19) 0.7755(14) 0.3650(15) 0.034(6) Uani 1 1 d . . . . .
H9A H 0.8334 0.7728 0.3126 0.051 Uiso 1 1 calc R U . . .
H9B H 0.8425 0.8206 0.3889 0.051 Uiso 1 1 calc R U . . .
H9C H 0.7465 0.7713 0.3611 0.051 Uiso 1 1 calc R U . . .
C24 C 0.5304(16) 0.3865(13) 0.4146(14) 0.027(3) Uani 1 1 d . U . . .
C33 C 1.0389(16) 0.4326(11) 0.1541(12) 0.020(3) Uani 1 1 d . U . . .
C7 C 1.0956(19) 0.5987(14) 0.4847(16) 0.035(6) Uani 1 1 d . . . . .
H7A H 1.0862 0.5520 0.5056 0.053 Uiso 1 1 calc R U . . .
H7B H 1.1433 0.6254 0.5237 0.053 Uiso 1 1 calc R U . . .
H7C H 1.1217 0.5938 0.4371 0.053 Uiso 1 1 calc R U . . .
C36 C 0.935(2) 0.6162(10) 0.1572(17) 0.033(5) Uani 1 1 d . . . . .
H36A H 0.8671 0.6284 0.1297 0.050 Uiso 1 1 calc R U . . .
H36B H 0.9836 0.6457 0.1380 0.050 Uiso 1 1 calc R U . . .
H36C H 0.9420 0.6240 0.2134 0.050 Uiso 1 1 calc R U . . .
C18 C 0.711(2) 0.7119(15) 0.0165(16) 0.043(7) Uani 1 1 d . . . . .
H18A H 0.7604 0.7329 0.0595 0.064 Uiso 1 1 calc R U . . .
H18B H 0.6910 0.7467 -0.0251 0.064 Uiso 1 1 calc R U . . .
H18C H 0.7418 0.6715 -0.0042 0.064 Uiso 1 1 calc R U . . .
C6 C 0.920(2) 0.5874(14) 0.5787(17) 0.043(7) Uani 1 1 d . . . . .
H6A H 0.8512 0.5719 0.5793 0.064 Uiso 1 1 calc R U . . .
H6B H 0.9464 0.6144 0.6260 0.064 Uiso 1 1 calc R U . . .
H6C H 0.9622 0.5463 0.5767 0.064 Uiso 1 1 calc R U . . .
C19 C 0.636(2) 0.7772(13) 0.1632(17) 0.044(8) Uani 1 1 d . . . . .
H19A H 0.6230 0.7708 0.2156 0.066 Uiso 1 1 calc R U . . .
H19B H 0.6082 0.8222 0.1419 0.066 Uiso 1 1 calc R U . . .
H19C H 0.7086 0.7767 0.1661 0.066 Uiso 1 1 calc R U . . .
C35 C 0.9560(17) 0.5380(10) 0.1423(14) 0.023(3) Uani 1 1 d . U . . .
C10 C 0.751(2) 0.6946(14) 0.5071(16) 0.041(7) Uani 1 1 d . . . . .
H10A H 0.7015 0.7198 0.4678 0.061 Uiso 1 1 calc R U . . .
H10B H 0.7690 0.7233 0.5545 0.061 Uiso 1 1 calc R U . . .
H10C H 0.7217 0.6502 0.5198 0.061 Uiso 1 1 calc R U . . .
C27 C 0.5505(19) 0.3211(12) 0.4671(13) 0.029(5) Uani 1 1 d . . . . .
H27A H 0.5695 0.2818 0.4372 0.043 Uiso 1 1 calc R U . . .
H27B H 0.4897 0.3089 0.4855 0.043 Uiso 1 1 calc R U . . .
H27C H 0.6051 0.3309 0.5121 0.043 Uiso 1 1 calc R U . . .
C16 C 0.375(2) 0.5920(13) 0.0316(14) 0.037(7) Uani 1 1 d . . . . .
H16A H 0.3796 0.5554 -0.0067 0.055 Uiso 1 1 calc R U . . .
H16B H 0.3191 0.6236 0.0100 0.055 Uiso 1 1 calc R U . . .
H16C H 0.3629 0.5703 0.0795 0.055 Uiso 1 1 calc R U . . .
C32 C 0.9640(16) 0.4307(12) 0.0827(13) 0.022(3) Uani 1 1 d . U . . .
C21 C 0.4566(16) 0.4591(14) 0.3143(15) 0.029(4) Uani 1 1 d . U . . .
C40 C 0.8334(17) 0.5236(14) 0.0081(14) 0.031(5) Uani 1 1 d . U . . .
H40A H 0.8044 0.4848 -0.0260 0.046 Uiso 1 1 calc R U . . .
H40B H 0.8650 0.5570 -0.0217 0.046 Uiso 1 1 calc R U . . .
H40C H 0.7803 0.5473 0.0281 0.046 Uiso 1 1 calc R U . . .
C31 C 0.9088(17) 0.4963(12) 0.0736(13) 0.022(3) Uani 1 1 d . U . . .
C25 C 0.4572(17) 0.3898(14) 0.3405(15) 0.031(4) Uani 1 1 d . U . . .
C23 C 0.5765(17) 0.4509(14) 0.4316(15) 0.033(4) Uani 1 1 d . U . . .
C8 C 1.027(2) 0.7150(12) 0.3493(14) 0.029(5) Uani 1 1 d . . . . .
H8A H 1.0719 0.6775 0.3390 0.043 Uiso 1 1 calc R U . . .
H8B H 1.0674 0.7558 0.3712 0.043 Uiso 1 1 calc R U . . .
H8C H 0.9816 0.7284 0.3003 0.043 Uiso 1 1 calc R U . . .
C28 C 0.6495(19) 0.4751(14) 0.5031(13) 0.031(6) Uani 1 1 d . . . . .
H28A H 0.6784 0.4343 0.5339 0.046 Uiso 1 1 calc R U . . .
H28B H 0.6148 0.5047 0.5346 0.046 Uiso 1 1 calc R U . . .
H28C H 0.7032 0.5021 0.4876 0.046 Uiso 1 1 calc R U . . .
C20 C 0.432(2) 0.7033(16) 0.1720(18) 0.047(7) Uani 1 1 d . U . . .
H20A H 0.4011 0.6602 0.1866 0.071 Uiso 1 1 calc R U . . .
H20B H 0.3787 0.7359 0.1473 0.071 Uiso 1 1 calc R U . . .
H20C H 0.4724 0.7251 0.2188 0.071 Uiso 1 1 calc R U . . .
C37 C 1.1043(19) 0.5247(15) 0.2622(15) 0.035(6) Uani 1 1 d . . . . .
H37A H 1.0660 0.5530 0.2923 0.053 Uiso 1 1 calc R U . . .
H37B H 1.1569 0.5536 0.2477 0.053 Uiso 1 1 calc R U . . .
H37C H 1.1350 0.4849 0.2939 0.053 Uiso 1 1 calc R U . . .
C15 C 0.468(2) 0.6317(14) 0.0494(16) 0.037(5) Uani 1 1 d . U . . .
C17 C 0.549(2) 0.5979(16) -0.0637(17) 0.046(8) Uani 1 1 d . . . . .
H17A H 0.6165 0.5802 -0.0631 0.069 Uiso 1 1 calc R U . . .
H17B H 0.5287 0.6304 -0.1076 0.069 Uiso 1 1 calc R U . . .
H17C H 0.5016 0.5586 -0.0697 0.069 Uiso 1 1 calc R U . . .
C34 C 1.036(2) 0.4982(13) 0.1900(14) 0.030(4) Uani 1 1 d . U . . .
C29 C 0.538(2) 0.5781(12) 0.3704(17) 0.042(6) Uani 1 1 d . . . . .
H29A H 0.5851 0.5937 0.4178 0.063 Uiso 1 1 calc R U . . .
H29B H 0.4721 0.5986 0.3687 0.063 Uiso 1 1 calc R U . . .
H29C H 0.5629 0.5932 0.3244 0.063 Uiso 1 1 calc R U . . .
C22 C 0.5305(16) 0.4995(11) 0.3706(16) 0.030(4) Uani 1 1 d . U . . .
C39 C 0.948(2) 0.3710(15) 0.0229(17) 0.043(7) Uani 1 1 d . . . . .
H39A H 0.9635 0.3261 0.0500 0.064 Uiso 1 1 calc R U . . .
H39B H 0.9918 0.3778 -0.0139 0.064 Uiso 1 1 calc R U . . .
H39C H 0.8776 0.3709 -0.0056 0.064 Uiso 1 1 calc R U . . .
C30 C 0.386(2) 0.4862(14) 0.2424(15) 0.037(6) Uani 1 1 d . . . . .
H30A H 0.4230 0.5167 0.2133 0.055 Uiso 1 1 calc R U . . .
H30B H 0.3321 0.5130 0.2577 0.055 Uiso 1 1 calc R U . . .
H30C H 0.3575 0.4467 0.2094 0.055 Uiso 1 1 calc R U . . .
C26 C 0.385(2) 0.3304(15) 0.3053(16) 0.044(7) Uani 1 1 d . . . . .
H26A H 0.3604 0.3391 0.2494 0.066 Uiso 1 1 calc R U . . .
H26B H 0.3288 0.3288 0.3315 0.066 Uiso 1 1 calc R U . . .
H26C H 0.4212 0.2856 0.3125 0.066 Uiso 1 1 calc R U . . .
C38 C 1.1147(19) 0.3757(13) 0.1817(17) 0.037(6) Uani 1 1 d . . . . .
H38A H 1.1210 0.3684 0.2379 0.056 Uiso 1 1 calc R U . . .
H38B H 1.1798 0.3897 0.1715 0.056 Uiso 1 1 calc R U . . .
H38C H 1.0925 0.3321 0.1537 0.056 Uiso 1 1 calc R U . . .

loop_
_atom_site_aniso_label
_atom_site_aniso_U_11
_atom_site_aniso_U_22
_atom_site_aniso_U_33
_atom_site_aniso_U_23
_atom_site_aniso_U_13
_atom_site_aniso_U_12
Th1 0.0232(4) 0.0161(3) 0.0165(4) 0.0003(3) -0.0043(3) 0.0002(3)
Ir1 0.0250(5) 0.0169(4) 0.0169(4) -0.0004(3) -0.0054(3) 0.0001(3)
Ir2 0.0256(5) 0.0164(4) 0.0193(4) 0.0002(3) -0.0060(4) -0.0002(3)
Ir3 0.0255(5) 0.0206(3) 0.0227(4) -0.0012(4) 0.0020(3) -0.0010(3)
Ir4 0.0255(5) 0.0195(3) 0.0225(4) -0.0005(4) 0.0013(3) -0.0013(3)
C14 0.026(7) 0.019(6) 0.024(6) 0.004(5) -0.014(5) 0.006(5)
C3 0.023(5) 0.019(6) 0.017(5) -0.009(4) -0.008(4) -0.004(4)
C1 0.027(5) 0.019(6) 0.022(5) -0.006(5) -0.004(4) -0.002(4)
C2 0.022(5) 0.016(5) 0.018(5) -0.009(4) -0.007(4) -0.005(4)
C4 0.028(5) 0.023(6) 0.020(6) -0.005(5) -0.005(4) 0.000(5)
C13 0.029(6) 0.021(7) 0.022(6) 0.004(5) -0.012(5) 0.003(5)
C5 0.028(5) 0.019(6) 0.020(5) -0.007(5) -0.004(5) -0.001(5)
C12 0.033(6) 0.017(6) 0.023(6) 0.006(5) -0.010(5) 0.003(5)
C11 0.034(6) 0.017(7) 0.030(6) 0.002(5) -0.007(5) 0.002(5)
C9 0.025(13) 0.042(15) 0.032(14) -0.008(11) 0.001(11) 0.005(11)
C24 0.011(7) 0.039(6) 0.032(7) -0.002(6) 0.009(5) 0.013(5)
C33 0.023(6) 0.023(5) 0.019(6) 0.004(4) 0.013(5) -0.007(5)
C7 0.029(13) 0.034(15) 0.039(15) 0.012(11) 0.000(11) 0.013(11)
C36 0.041(15) 0.026(10) 0.035(14) 0.010(11) 0.012(10) 0.000(11)
C18 0.039(15) 0.043(16) 0.037(15) 0.024(12) -0.016(12) -0.004(12)
C6 0.059(19) 0.029(14) 0.043(16) -0.010(12) 0.017(14) -0.004(13)
C19 0.058(18) 0.015(12) 0.043(16) -0.005(11) -0.026(14) -0.011(11)
C35 0.025(7) 0.025(5) 0.020(6) 0.003(5) 0.011(5) -0.005(5)
C10 0.041(15) 0.038(14) 0.038(15) -0.010(12) -0.003(12) -0.019(12)
C27 0.038(14) 0.024(12) 0.023(12) -0.006(9) 0.003(10) 0.000(10)
C16 0.053(17) 0.028(13) 0.018(12) 0.008(10) -0.017(11) -0.016(12)
C32 0.024(7) 0.024(5) 0.020(6) 0.004(5) 0.012(5) -0.006(4)
C21 0.011(7) 0.041(6) 0.037(7) 0.001(6) 0.006(5) 0.009(5)
C40 0.023(7) 0.044(13) 0.028(7) 0.019(8) 0.010(6) -0.012(7)
C31 0.025(6) 0.024(5) 0.019(5) 0.004(4) 0.012(5) -0.006(5)
C25 0.017(7) 0.041(6) 0.035(8) 0.001(5) 0.005(6) 0.008(5)
C23 0.017(7) 0.039(6) 0.039(7) 0.000(6) 0.001(6) 0.011(6)
C8 0.047(15) 0.015(11) 0.023(12) -0.001(9) 0.005(11) -0.001(10)
C28 0.037(14) 0.039(14) 0.019(11) -0.005(10) 0.011(10) -0.011(11)
C20 0.060(13) 0.035(14) 0.048(11) 0.005(10) 0.015(11) 0.011(11)
C37 0.024(13) 0.045(16) 0.037(14) 0.000(12) 0.009(11) 0.007(11)
C15 0.036(6) 0.029(8) 0.040(8) -0.009(7) -0.002(6) -0.004(6)
C17 0.027(14) 0.054(19) 0.050(18) 0.021(14) -0.011(12) 0.021(13)
C34 0.035(8) 0.027(6) 0.027(6) -0.002(5) 0.002(6) 0.001(5)
C29 0.051(17) 0.033(12) 0.040(16) -0.015(12) 0.005(12) -0.006(12)
C22 0.011(7) 0.040(5) 0.039(8) 0.001(5) 0.004(5) 0.011(5)
C39 0.046(17) 0.038(15) 0.043(16) -0.023(13) 0.006(13) 0.003(13)
C30 0.049(17) 0.036(15) 0.027(13) 0.004(11) 0.013(12) 0.007(12)
C26 0.055(18) 0.045(17) 0.030(14) 0.008(12) 0.003(13) -0.007(13)
C38 0.035(14) 0.029(13) 0.055(17) 0.013(12) 0.025(13) -0.003(11)

loop_
_atom_type_symbol
_atom_type_description
_atom_type_scat_dispersion_real
_atom_type_scat_dispersion_imag
_atom_type_scat_source
C C 0.0034 0.0017 'Calculated using XDISP in WinGX (Farrugia, 1999)'
H H 0.0000 0.0000 'Calculated using XDISP in WinGX (Farrugia, 1999)'
Ir Ir -1.5205 8.3532 'Calculated using XDISP in WinGX (Farrugia, 1999)'
Th Th -7.9004 9.3112 'Calculated using XDISP in WinGX (Farrugia, 1999)'

loop_
_geom_angle_atom_site_label_1
_geom_angle_atom_site_label_2
_geom_angle_atom_site_label_3
_geom_angle
_geom_angle_site_symmetry_1
_geom_angle_site_symmetry_3
_geom_angle_publ_flag
Ir1 Th1 Ir2 107.96(3) . . ?
Ir3 Th1 Ir1 110.61(4) . . ?
Ir3 Th1 Ir2 109.77(4) . . ?
Ir4 Th1 Ir1 107.51(4) . . ?
Ir4 Th1 Ir2 107.80(4) . . ?
Ir4 Th1 Ir3 113.02(3) . . ?
C3 Ir1 Th1 142.7(6) . . ?
C3 Ir1 C2 38.0(8) . . ?
C3 Ir1 C4 38.1(8) . . ?
C3 Ir1 C5 62.5(8) . . ?
C1 Ir1 Th1 145.0(6) . . ?
C1 Ir1 C3 63.2(8) . . ?
C1 Ir1 C2 37.5(8) . . ?
C1 Ir1 C4 62.8(8) . . ?
C1 Ir1 C5 36.8(8) . . ?
C2 Ir1 Th1 139.6(6) . . ?
C2 Ir1 C4 63.2(8) . . ?
C2 Ir1 C5 61.9(8) . . ?
C4 Ir1 Th1 151.4(6) . . ?
C5 Ir1 Th1 153.7(6) . . ?
C5 Ir1 C4 37.2(8) . . ?
C14 Ir2 Th1 153.3(6) . . ?
C14 Ir2 C13 37.6(8) . . ?
C14 Ir2 C12 62.7(8) . . ?
C14 Ir2 C11 62.9(9) . . ?
C14 Ir2 C15 36.1(10) . . ?
C13 Ir2 Th1 143.8(6) . . ?
C13 Ir2 C15 63.1(9) . . ?
C12 Ir2 Th1 138.7(6) . . ?
C12 Ir2 C13 37.4(9) . . ?
C12 Ir2 C15 64.7(9) . . ?
C11 Ir2 Th1 143.1(7) . . ?
C11 Ir2 C13 62.7(9) . . ?
C11 Ir2 C12 37.2(9) . . ?
C11 Ir2 C15 40.6(9) . . ?
C15 Ir2 Th1 152.0(7) . . ?
C24 Ir3 Th1 148.1(6) . . ?
C24 Ir3 C21 61.8(9) . . ?
C24 Ir3 C25 38.3(8) . . ?
C24 Ir3 C23 36.2(9) . . ?
C24 Ir3 C22 61.4(8) . . ?
C21 Ir3 Th1 111.2(7) . . ?
C21 Ir3 C22 38.1(9) . . ?
C25 Ir3 Th1 147.5(6) . . ?
C25 Ir3 C21 36.5(9) . . ?
C25 Ir3 C22 62.7(9) . . ?
C23 Ir3 Th1 112.0(7) . . ?
C23 Ir3 C21 63.2(7) . . ?
C23 Ir3 C25 63.2(9) . . ?
C23 Ir3 C22 37.8(9) . . ?
C22 Ir3 Th1 93.4(6) . . ?
C33 Ir4 Th1 151.7(6) . . ?
C33 Ir4 C35 62.0(8) . . ?
C33 Ir4 C32 38.0(7) . . ?
C33 Ir4 C31 63.9(8) . . ?
C33 Ir4 C34 36.7(8) . . ?
C35 Ir4 Th1 96.4(5) . . ?
C35 Ir4 C34 37.2(9) . . ?
C32 Ir4 Th1 148.9(6) . . ?
C32 Ir4 C35 62.4(8) . . ?
C32 Ir4 C31 38.0(8) . . ?
C32 Ir4 C34 62.4(8) . . ?
C31 Ir4 Th1 111.3(6) . . ?
C31 Ir4 C35 38.1(8) . . ?
C31 Ir4 C34 63.6(7) . . ?
C34 Ir4 Th1 115.1(6) . . ?
C13 C14 Ir2 72.1(12) . . ?
C13 C14 C17 124(2) . . ?
C15 C14 Ir2 74.7(15) . . ?
C15 C14 C13 113(2) . . ?
C15 C14 C17 122(2) . . ?
C17 C14 Ir2 129.9(16) . . ?
C2 C3 Ir1 71.0(12) . . ?
C2 C3 C4 107(2) . . ?
C2 C3 C8 126(2) . . ?
C4 C3 Ir1 72.2(13) . . ?
C4 C3 C8 127(2) . . ?
C8 C3 Ir1 124.9(14) . . ?
C2 C1 Ir1 71.5(12) . . ?
C2 C1 C10 126(2) . . ?
C5 C1 Ir1 72.6(13) . . ?
C5 C1 C2 108(2) . . ?
C5 C1 C10 125(2) . . ?
C10 C1 Ir1 126.6(16) . . ?
C3 C2 Ir1 71.0(12) . . ?
C3 C2 C9 123(2) . . ?
C1 C2 Ir1 71.0(12) . . ?
C1 C2 C3 108(2) . . ?
C1 C2 C9 129(2) . . ?
C9 C2 Ir1 124.5(15) . . ?
C3 C4 Ir1 69.7(12) . . ?
C3 C4 C7 126(2) . . ?
C5 C4 Ir1 70.9(13) . . ?
C5 C4 C3 106(2) . . ?
C5 C4 C7 127(2) . . ?
C7 C4 Ir1 128.6(17) . . ?
C14 C13 Ir2 70.3(13) . . ?
C14 C13 C18 128(2) . . ?
C12 C13 Ir2 70.9(13) . . ?
C12 C13 C14 107(2) . . ?
C12 C13 C18 125(2) . . ?
C18 C13 Ir2 127.4(16) . . ?
C1 C5 Ir1 70.6(12) . . ?
C1 C5 C4 110(2) . . ?
C1 C5 C6 125(2) . . ?
C4 C5 Ir1 71.9(13) . . ?
C4 C5 C6 125(2) . . ?
C6 C5 Ir1 127.0(17) . . ?
C13 C12 Ir2 71.7(13) . . ?
C13 C12 C19 127(2) . . ?
C11 C12 Ir2 71.3(13) . . ?
C11 C12 C13 109(2) . . ?
C11 C12 C19 124(2) . . ?
C19 C12 Ir2 125.2(16) . . ?
C12 C11 Ir2 71.4(13) . . ?
C12 C11 C20 128(2) . . ?
C12 C11 C15 108(2) . . ?
C20 C11 Ir2 125.5(18) . . ?
C20 C11 C15 124(2) . . ?
C15 C11 Ir2 71.7(14) . . ?
C2 C9 H9A 109.5 . . ?
C2 C9 H9B 109.5 . . ?
C2 C9 H9C 109.5 . . ?
H9A C9 H9B 109.5 . . ?
H9A C9 H9C 109.5 . . ?
H9B C9 H9C 109.5 . . ?
C27 C24 Ir3 125.3(15) . . ?
C25 C24 Ir3 70.9(14) . . ?
C25 C24 C27 125(2) . . ?
C23 C24 Ir3 71.9(15) . . ?
C23 C24 C27 125(2) . . ?
C23 C24 C25 110(2) . . ?
C32 C33 Ir4 71.1(13) . . ?
C32 C33 C38 125(2) . . ?
C34 C33 Ir4 73.9(14) . . ?
C34 C33 C32 109(2) . . ?
C34 C33 C38 126(2) . . ?
C38 C33 Ir4 125.5(14) . . ?
C4 C7 H7A 109.5 . . ?
C4 C7 H7B 109.5 . . ?
C4 C7 H7C 109.5 . . ?
H7A C7 H7B 109.5 . . ?
H7A C7 H7C 109.5 . . ?
H7B C7 H7C 109.5 . . ?
H36A C36 H36B 109.5 . . ?
H36A C36 H36C 109.5 . . ?
H36B C36 H36C 109.5 . . ?
C35 C36 H36A 109.5 . . ?
C35 C36 H36B 109.5 . . ?
C35 C36 H36C 109.5 . . ?
C13 C18 H18A 109.5 . . ?
C13 C18 H18B 109.5 . . ?
C13 C18 H18C 109.5 . . ?
H18A C18 H18B 109.5 . . ?
H18A C18 H18C 109.5 . . ?
H18B C18 H18C 109.5 . . ?
C5 C6 H6A 109.5 . . ?
C5 C6 H6B 109.5 . . ?
C5 C6 H6C 109.5 . . ?
H6A C6 H6B 109.5 . . ?
H6A C6 H6C 109.5 . . ?
H6B C6 H6C 109.5 . . ?
C12 C19 H19A 109.5 . . ?
C12 C19 H19B 109.5 . . ?
C12 C19 H19C 109.5 . . ?
H19A C19 H19B 109.5 . . ?
H19A C19 H19C 109.5 . . ?
H19B C19 H19C 109.5 . . ?
C36 C35 Ir4 130.1(13) . . ?
C31 C35 Ir4 70.8(11) . . ?
C31 C35 C36 126(2) . . ?
C34 C35 Ir4 71.7(13) . . ?
C34 C35 C36 124(2) . . ?
C34 C35 C31 109.6(16) . . ?
C1 C10 H10A 109.5 . . ?
C1 C10 H10B 109.5 . . ?
C1 C10 H10C 109.5 . . ?
H10A C10 H10B 109.5 . . ?
H10A C10 H10C 109.5 . . ?
H10B C10 H10C 109.5 . . ?
C24 C27 H27A 109.5 . . ?
C24 C27 H27B 109.5 . . ?
C24 C27 H27C 109.5 . . ?
H27A C27 H27B 109.5 . . ?
H27A C27 H27C 109.5 . . ?
H27B C27 H27C 109.5 . . ?
H16A C16 H16B 109.5 . . ?
H16A C16 H16C 109.5 . . ?
H16B C16 H16C 109.5 . . ?
C15 C16 H16A 109.5 . . ?
C15 C16 H16B 109.5 . . ?
C15 C16 H16C 109.5 . . ?
C33 C32 Ir4 70.9(12) . . ?
C33 C32 C31 109(2) . . ?
C33 C32 C39 126(2) . . ?
C31 C32 Ir4 72.6(12) . . ?
C31 C32 C39 125(2) . . ?
C39 C32 Ir4 125.3(17) . . ?
C25 C21 Ir3 71.0(13) . . ?
C25 C21 C22 109(2) . . ?
C25 C21 C30 124(2) . . ?
C22 C21 Ir3 71.4(11) . . ?
C22 C21 C30 127(2) . . ?
C30 C21 Ir3 126.2(17) . . ?
H40A C40 H40B 109.5 . . ?
H40A C40 H40C 109.5 . . ?
H40B C40 H40C 109.5 . . ?
C31 C40 H40A 109.5 . . ?
C31 C40 H40B 109.5 . . ?
C31 C40 H40C 109.5 . . ?
C35 C31 Ir4 71.0(11) . . ?
C32 C31 Ir4 69.4(11) . . ?
C32 C31 C35 104.5(19) . . ?
C32 C31 C40 131(2) . . ?
C40 C31 Ir4 130.0(15) . . ?
C40 C31 C35 124(2) . . ?
C24 C25 Ir3 70.8(14) . . ?
C24 C25 C26 126(2) . . ?
C21 C25 Ir3 72.5(14) . . ?
C21 C25 C24 107(2) . . ?
C21 C25 C26 127(2) . . ?
C26 C25 Ir3 128.0(18) . . ?
C24 C23 Ir3 71.9(14) . . ?
C24 C23 C28 130(2) . . ?
C24 C23 C22 108(2) . . ?
C28 C23 Ir3 127.9(17) . . ?
C22 C23 Ir3 72.2(14) . . ?
C22 C23 C28 122(2) . . ?
C3 C8 H8A 109.5 . . ?
C3 C8 H8B 109.5 . . ?
C3 C8 H8C 109.5 . . ?
H8A C8 H8B 109.5 . . ?
H8A C8 H8C 109.5 . . ?
H8B C8 H8C 109.5 . . ?
C23 C28 H28A 109.5 . . ?
C23 C28 H28B 109.5 . . ?
C23 C28 H28C 109.5 . . ?
H28A C28 H28B 109.5 . . ?
H28A C28 H28C 109.5 . . ?
H28B C28 H28C 109.5 . . ?
C11 C20 H20A 109.5 . . ?
C11 C20 H20B 109.5 . . ?
C11 C20 H20C 109.5 . . ?
H20A C20 H20B 109.5 . . ?
H20A C20 H20C 109.5 . . ?
H20B C20 H20C 109.5 . . ?
H37A C37 H37B 109.5 . . ?
H37A C37 H37C 109.5 . . ?
H37B C37 H37C 109.5 . . ?
C34 C37 H37A 109.5 . . ?
C34 C37 H37B 109.5 . . ?
C34 C37 H37C 109.5 . . ?
C14 C15 Ir2 69.2(14) . . ?
C14 C15 C11 103(2) . . ?
C14 C15 C16 132(2) . . ?
C11 C15 Ir2 67.7(13) . . ?
C16 C15 Ir2 128.9(19) . . ?
C16 C15 C11 125(2) . . ?
C14 C17 H17A 109.5 . . ?
C14 C17 H17B 109.5 . . ?
C14 C17 H17C 109.5 . . ?
H17A C17 H17B 109.5 . . ?
H17A C17 H17C 109.5 . . ?
H17B C17 H17C 109.5 . . ?
C33 C34 Ir4 69.5(13) . . ?
C33 C34 C35 108(2) . . ?
C33 C34 C37 127(2) . . ?
C35 C34 Ir4 71.1(13) . . ?
C35 C34 C37 125(2) . . ?
C37 C34 Ir4 127.1(18) . . ?
H29A C29 H29B 109.5 . . ?
H29A C29 H29C 109.5 . . ?
H29B C29 H29C 109.5 . . ?
C22 C29 H29A 109.5 . . ?
C22 C29 H29B 109.5 . . ?
C22 C29 H29C 109.5 . . ?
C21 C22 Ir3 70.5(12) . . ?
C21 C22 C29 124(2) . . ?
C23 C22 Ir3 70.0(13) . . ?
C23 C22 C21 106.6(18) . . ?
C23 C22 C29 128(2) . . ?
C29 C22 Ir3 133.5(16) . . ?
C32 C39 H39A 109.5 . . ?
C32 C39 H39B 109.5 . . ?
C32 C39 H39C 109.5 . . ?
H39A C39 H39B 109.5 . . ?
H39A C39 H39C 109.5 . . ?
H39B C39 H39C 109.5 . . ?
C21 C30 H30A 109.5 . . ?
C21 C30 H30B 109.5 . . ?
C21 C30 H30C 109.5 . . ?
H30A C30 H30B 109.5 . . ?
H30A C30 H30C 109.5 . . ?
H30B C30 H30C 109.5 . . ?
C25 C26 H26A 109.5 . . ?
C25 C26 H26B 109.5 . . ?
C25 C26 H26C 109.5 . . ?
H26A C26 H26B 109.5 . . ?
H26A C26 H26C 109.5 . . ?
H26B C26 H26C 109.5 . . ?
C33 C38 H38A 109.5 . . ?
C33 C38 H38B 109.5 . . ?
C33 C38 H38C 109.5 . . ?
H38A C38 H38B 109.5 . . ?
H38A C38 H38C 109.5 . . ?
H38B C38 H38C 109.5 . . ?

loop_
_geom_bond_atom_site_label_1
_geom_bond_atom_site_label_2
_geom_bond_distance
_geom_bond_site_symmetry_2
_geom_bond_publ_flag
Th1 Ir1 3.0103(12) . ?
Th1 Ir2 3.0153(12) . ?
Th1 Ir3 2.9827(10) . ?
Th1 Ir4 2.9639(11) . ?
Ir1 C3 2.21(2) . ?
Ir1 C1 2.20(2) . ?
Ir1 C2 2.21(2) . ?
Ir1 C4 2.24(2) . ?
Ir1 C5 2.22(2) . ?
Ir2 C14 2.20(2) . ?
Ir2 C13 2.23(2) . ?
Ir2 C12 2.22(2) . ?
Ir2 C11 2.21(2) . ?
Ir2 C15 2.27(3) . ?
Ir3 C24 2.22(2) . ?
Ir3 C21 2.25(2) . ?
Ir3 C25 2.23(2) . ?
Ir3 C23 2.23(3) . ?
Ir3 C22 2.26(2) . ?
Ir4 C33 2.20(2) . ?
Ir4 C35 2.251(18) . ?
Ir4 C32 2.21(2) . ?
Ir4 C31 2.25(2) . ?
Ir4 C34 2.26(3) . ?
C14 C13 1.43(3) . ?
C14 C15 1.39(4) . ?
C14 C17 1.53(4) . ?
C3 C2 1.44(3) . ?
C3 C4 1.45(3) . ?
C3 C8 1.50(3) . ?
C1 C2 1.42(3) . ?
C1 C5 1.40(3) . ?
C1 C10 1.49(4) . ?
C2 C9 1.50(3) . ?
C4 C5 1.42(3) . ?
C4 C7 1.50(3) . ?
C13 C12 1.43(3) . ?
C13 C18 1.51(4) . ?
C5 C6 1.51(4) . ?
C12 C11 1.41(3) . ?
C12 C19 1.52(3) . ?
C11 C20 1.47(4) . ?
C11 C15 1.56(3) . ?
C9 H9A 0.9800 . ?
C9 H9B 0.9800 . ?
C9 H9C 0.9800 . ?
C24 C27 1.54(3) . ?
C24 C25 1.46(3) . ?
C24 C23 1.38(4) . ?
C33 C32 1.44(3) . ?
C33 C34 1.41(3) . ?
C33 C38 1.50(3) . ?
C7 H7A 0.9800 . ?
C7 H7B 0.9800 . ?
C7 H7C 0.9800 . ?
C36 H36A 0.9800 . ?
C36 H36B 0.9800 . ?
C36 H36C 0.9800 . ?
C36 C35 1.55(3) . ?
C18 H18A 0.9800 . ?
C18 H18B 0.9800 . ?
C18 H18C 0.9800 . ?
C6 H6A 0.9800 . ?
C6 H6B 0.9800 . ?
C6 H6C 0.9800 . ?
C19 H19A 0.9800 . ?
C19 H19B 0.9800 . ?
C19 H19C 0.9800 . ?
C35 C31 1.47(3) . ?
C35 C34 1.44(3) . ?
C10 H10A 0.9800 . ?
C10 H10B 0.9800 . ?
C10 H10C 0.9800 . ?
C27 H27A 0.9800 . ?
C27 H27B 0.9800 . ?
C27 H27C 0.9800 . ?
C16 H16A 0.9800 . ?
C16 H16B 0.9800 . ?
C16 H16C 0.9800 . ?
C16 C15 1.46(4) . ?
C32 C31 1.45(3) . ?
C32 C39 1.53(3) . ?
C21 C25 1.40(4) . ?
C21 C22 1.47(4) . ?
C21 C30 1.50(3) . ?
C40 H40A 0.9800 . ?
C40 H40B 0.9800 . ?
C40 H40C 0.9800 . ?
C40 C31 1.46(3) . ?
C25 C26 1.54(4) . ?
C23 C28 1.50(3) . ?
C23 C22 1.45(3) . ?
C8 H8A 0.9800 . ?
C8 H8B 0.9800 . ?
C8 H8C 0.9800 . ?
C28 H28A 0.9800 . ?
C28 H28B 0.9800 . ?
C28 H28C 0.9800 . ?
C20 H20A 0.9800 . ?
C20 H20B 0.9800 . ?
C20 H20C 0.9800 . ?
C37 H37A 0.9800 . ?
C37 H37B 0.9800 . ?
C37 H37C 0.9800 . ?
C37 C34 1.49(3) . ?
C17 H17A 0.9800 . ?
C17 H17B 0.9800 . ?
C17 H17C 0.9800 . ?
C29 H29A 0.9800 . ?
C29 H29B 0.9800 . ?
C29 H29C 0.9800 . ?
C29 C22 1.50(3) . ?
C39 H39A 0.9800 . ?
C39 H39B 0.9800 . ?
C39 H39C 0.9800 . ?
C30 H30A 0.9800 . ?
C30 H30B 0.9800 . ?
C30 H30C 0.9800 . ?
C26 H26A 0.9800 . ?
C26 H26B 0.9800 . ?
C26 H26C 0.9800 . ?
C38 H38A 0.9800 . ?
C38 H38B 0.9800 . ?
C38 H38C 0.9800 . ?

loop_
_geom_torsion_atom_site_label_1
_geom_torsion_atom_site_label_2
_geom_torsion_atom_site_label_3
_geom_torsion_atom_site_label_4
_geom_torsion
_geom_torsion_site_symmetry_1
_geom_torsion_site_symmetry_2
_geom_torsion_site_symmetry_3
_geom_torsion_site_symmetry_4
_geom_torsion_publ_flag
Ir1 C3 C2 C1 61.7(14) . . . . ?
Ir1 C3 C2 C9 -119(2) . . . . ?
Ir1 C3 C4 C5 -61.9(15) . . . . ?
Ir1 C3 C4 C7 124(2) . . . . ?
Ir1 C1 C2 C3 -61.7(14) . . . . ?
Ir1 C1 C2 C9 119(2) . . . . ?
Ir1 C1 C5 C4 61.4(16) . . . . ?
Ir1 C1 C5 C6 -122(2) . . . . ?
Ir1 C4 C5 C1 -60.6(16) . . . . ?
Ir1 C4 C5 C6 123(2) . . . . ?
Ir2 C14 C13 C12 -61.7(15) . . . . ?
Ir2 C14 C13 C18 123(2) . . . . ?
Ir2 C14 C15 C11 59.8(15) . . . . ?
Ir2 C14 C15 C16 -124(3) . . . . ?
Ir2 C13 C12 C11 -62.0(15) . . . . ?
Ir2 C13 C12 C19 121(2) . . . . ?
Ir2 C12 C11 C20 121(3) . . . . ?
Ir2 C12 C11 C15 -62.9(16) . . . . ?
Ir2 C11 C15 C14 -60.9(16) . . . . ?
Ir2 C11 C15 C16 123(3) . . . . ?
Ir3 C24 C25 C21 -64.1(17) . . . . ?
Ir3 C24 C25 C26 124(3) . . . . ?
Ir3 C24 C23 C28 -125(3) . . . . ?
Ir3 C24 C23 C22 63.8(16) . . . . ?
Ir3 C21 C25 C24 63.0(16) . . . . ?
Ir3 C21 C25 C26 -125(3) . . . . ?
Ir3 C21 C22 C23 -61.0(14) . . . . ?
Ir3 C21 C22 C29 130(2) . . . . ?
Ir3 C23 C22 C21 61.4(14) . . . . ?
Ir3 C23 C22 C29 -130(2) . . . . ?
Ir4 C33 C32 C31 62.8(15) . . . . ?
Ir4 C33 C32 C39 -120(2) . . . . ?
Ir4 C33 C34 C35 -61.2(16) . . . . ?
Ir4 C33 C34 C37 122(3) . . . . ?
Ir4 C35 C31 C32 -61.8(13) . . . . ?
Ir4 C35 C31 C40 126(2) . . . . ?
Ir4 C35 C34 C33 60.2(16) . . . . ?
Ir4 C35 C34 C37 -123(3) . . . . ?
Ir4 C32 C31 C35 62.9(13) . . . . ?
Ir4 C32 C31 C40 -126(2) . . . . ?
C14 C13 C12 Ir2 61.3(15) . . . . ?
C14 C13 C12 C11 -1(2) . . . . ?
C14 C13 C12 C19 -178(2) . . . . ?
C3 C4 C5 Ir1 61.1(14) . . . . ?
C3 C4 C5 C1 1(2) . . . . ?
C3 C4 C5 C6 -176(2) . . . . ?
C2 C3 C4 Ir1 62.6(14) . . . . ?
C2 C3 C4 C5 1(2) . . . . ?
C2 C3 C4 C7 -174(2) . . . . ?
C2 C1 C5 Ir1 -63.0(14) . . . . ?
C2 C1 C5 C4 -2(2) . . . . ?
C2 C1 C5 C6 175(2) . . . . ?
C4 C3 C2 Ir1 -63.4(14) . . . . ?
C4 C3 C2 C1 -2(2) . . . . ?
C4 C3 C2 C9 177(2) . . . . ?
C13 C14 C15 Ir2 -62.2(17) . . . . ?
C13 C14 C15 C11 -2(3) . . . . ?
C13 C14 C15 C16 174(3) . . . . ?
C13 C12 C11 Ir2 62.2(15) . . . . ?
C13 C12 C11 C20 -177(2) . . . . ?
C13 C12 C11 C15 -1(3) . . . . ?
C5 C1 C2 Ir1 63.7(15) . . . . ?
C5 C1 C2 C3 2(2) . . . . ?
C5 C1 C2 C9 -177(2) . . . . ?
C12 C11 C15 Ir2 62.7(15) . . . . ?
C12 C11 C15 C14 2(3) . . . . ?
C12 C11 C15 C16 -174(2) . . . . ?
C24 C23 C22 Ir3 -63.6(16) . . . . ?
C24 C23 C22 C21 -2(2) . . . . ?
C24 C23 C22 C29 166(2) . . . . ?
C33 C32 C31 Ir4 -61.8(15) . . . . ?
C33 C32 C31 C35 1(2) . . . . ?
C33 C32 C31 C40 173(2) . . . . ?
C7 C4 C5 Ir1 -124(2) . . . . ?
C7 C4 C5 C1 175(2) . . . . ?
C7 C4 C5 C6 -1(4) . . . . ?
C36 C35 C31 Ir4 -126.2(19) . . . . ?
C36 C35 C31 C32 172.0(18) . . . . ?
C36 C35 C31 C40 0(3) . . . . ?
C36 C35 C34 Ir4 126.5(18) . . . . ?
C36 C35 C34 C33 -173.3(18) . . . . ?
C36 C35 C34 C37 4(4) . . . . ?
C18 C13 C12 Ir2 -123(2) . . . . ?
C18 C13 C12 C11 175(2) . . . . ?
C18 C13 C12 C19 -2(4) . . . . ?
C19 C12 C11 Ir2 -120(2) . . . . ?
C19 C12 C11 C20 1(4) . . . . ?
C19 C12 C11 C15 177(2) . . . . ?
C10 C1 C2 Ir1 -122(2) . . . . ?
C10 C1 C2 C3 176(2) . . . . ?
C10 C1 C2 C9 -3(4) . . . . ?
C10 C1 C5 Ir1 123(2) . . . . ?
C10 C1 C5 C4 -176(2) . . . . ?
C10 C1 C5 C6 1(4) . . . . ?
C27 C24 C25 Ir3 -120(2) . . . . ?
C27 C24 C25 C21 176(2) . . . . ?
C27 C24 C25 C26 3(4) . . . . ?
C27 C24 C23 Ir3 121(2) . . . . ?
C27 C24 C23 C28 -4(4) . . . . ?
C27 C24 C23 C22 -175(2) . . . . ?
C32 C33 C34 Ir4 62.8(16) . . . . ?
C32 C33 C34 C35 2(3) . . . . ?
C32 C33 C34 C37 -176(2) . . . . ?
C31 C35 C34 Ir4 -61.0(13) . . . . ?
C31 C35 C34 C33 -1(2) . . . . ?
C31 C35 C34 C37 176(2) . . . . ?
C25 C24 C23 Ir3 -60.8(17) . . . . ?
C25 C24 C23 C28 174(2) . . . . ?
C25 C24 C23 C22 3(3) . . . . ?
C25 C21 C22 Ir3 61.6(16) . . . . ?
C25 C21 C22 C23 1(2) . . . . ?
C25 C21 C22 C29 -168(2) . . . . ?
C23 C24 C25 Ir3 61.5(17) . . . . ?
C23 C24 C25 C21 -3(3) . . . . ?
C23 C24 C25 C26 -175(2) . . . . ?
C8 C3 C2 Ir1 120(2) . . . . ?
C8 C3 C2 C1 -178.5(19) . . . . ?
C8 C3 C2 C9 0(3) . . . . ?
C8 C3 C4 Ir1 -121(2) . . . . ?
C8 C3 C4 C5 177(2) . . . . ?
C8 C3 C4 C7 3(4) . . . . ?
C28 C23 C22 Ir3 124(2) . . . . ?
C28 C23 C22 C21 -174(2) . . . . ?
C28 C23 C22 C29 -6(4) . . . . ?
C20 C11 C15 Ir2 -121(2) . . . . ?
C20 C11 C15 C14 178(2) . . . . ?
C20 C11 C15 C16 2(4) . . . . ?
C15 C14 C13 Ir2 63.8(19) . . . . ?
C15 C14 C13 C12 2(3) . . . . ?
C15 C14 C13 C18 -174(2) . . . . ?
C17 C14 C13 Ir2 -127(2) . . . . ?
C17 C14 C13 C12 172(2) . . . . ?
C17 C14 C13 C18 -4(4) . . . . ?
C17 C14 C15 Ir2 128(2) . . . . ?
C17 C14 C15 C11 -172(2) . . . . ?
C17 C14 C15 C16 4(4) . . . . ?
C34 C33 C32 Ir4 -64.6(16) . . . . ?
C34 C33 C32 C31 -2(3) . . . . ?
C34 C33 C32 C39 175(2) . . . . ?
C34 C35 C31 Ir4 61.6(15) . . . . ?
C34 C35 C31 C32 0(2) . . . . ?
C34 C35 C31 C40 -172(2) . . . . ?
C22 C21 C25 Ir3 -61.8(15) . . . . ?
C22 C21 C25 C24 1(3) . . . . ?
C22 C21 C25 C26 173(2) . . . . ?
C39 C32 C31 Ir4 121(2) . . . . ?
C39 C32 C31 C35 -176(2) . . . . ?
C39 C32 C31 C40 -4(4) . . . . ?
C30 C21 C25 Ir3 121(2) . . . . ?
C30 C21 C25 C24 -176(2) . . . . ?
C30 C21 C25 C26 -3(4) . . . . ?
C30 C21 C22 Ir3 -122(2) . . . . ?
C30 C21 C22 C23 177(2) . . . . ?
C30 C21 C22 C29 8(4) . . . . ?
C38 C33 C32 Ir4 121(2) . . . . ?
C38 C33 C32 C31 -176.5(18) . . . . ?
C38 C33 C32 C39 0(4) . . . . ?
C38 C33 C34 Ir4 -122(2) . . . . ?
C38 C33 C34 C35 176(2) . . . . ?
C38 C33 C34 C37 -1(4) . . . . ?

loop_
_twin_individual_id
_twin_individual_mass_fraction_refined
1 0.783(3)
2 0.217(3)
